data_2221852
loop_
_publ_author_name
'Deng, Xuebin'
'Cao, Yilong'
'Tao, Juzhou'
'Zhao, Xinhua'

_publ_section_title
;
 Cubic ZrW~1.75~Mo~0.25~O~8~ from a Rietveld refinement based on
 neutron powder diffraction data
;
_journal_coeditor_code WM2222
_journal_issue 5
_journal_name_full 'Acta Crystallographica Section E'
_journal_page_first i36
_journal_page_last i37
_journal_paper_doi 10.1107/S1600536809015281
_journal_volume 65
_journal_year 2009
_chemical_formula_iupac 'Zr W1.75 Mo0.25 O8'
_chemical_formula_structural 'Zr (W1.75 Mo0.25 O8)'
_chemical_formula_sum 'Mo0.25 O8 W1.75 Zr'
_chemical_formula_weight 564.93
_chemical_name_systematic
;
Zirconium tungsten molybdenum octaoxide
;
_space_group_IT_number 198
_space_group_name_Hall 'P 2ac 2ab 3'
_symmetry_cell_setting cubic
_symmetry_space_group_name_Hall 'P 2ac 2ab 3'
_symmetry_space_group_name_H-M 'P 21 3'
_cell_angle_alpha 90.0
_cell_angle_beta 90.0
_cell_angle_gamma 90.0
_cell_formula_units_Z 4
_cell_length_a 9.156880(17)
_cell_length_b 9.156880(17)
_cell_length_c 9.156880(17)
_cell_measurement_temperature 298
_cell_volume 767.790(2)
_computing_cell_refinement 'GSAS (Larson & von Dreele (2000)'
_computing_data_collection 'IPNS local software (Worlton <i>et al.</i>,  2006)'
_computing_data_reduction 'IPNS local software (Worlton <i>et al.</i>,  2006)'
_computing_molecular_graphics 'VICS-II (Izumi & Dilanian, 2005)'
_computing_publication_material 'GSAS (Larson & von Dreele (2000)'
_computing_structure_refinement 'GSAS (Larson & von Dreele, 2000)'
_computing_structure_solution 'GSAS (Larson & von Dreele, 2000)'
_diffrn_ambient_temperature 298
_diffrn_measurement_device_type GPPD
_diffrn_radiation_wavelength 0.5-4.4
_exptl_crystal_density_diffrn 4.887
_refine_ls_goodness_of_fit_all 1.53
_refine_ls_matrix_type full
_refine_ls_number_constraints 55
_refine_ls_number_parameters 58
_refine_ls_number_reflns 1893
_refine_ls_shift/su_max 0.02
_refine_ls_shift/su_mean 0.01
_cod_data_source_file wm2222.cif
_cod_data_source_block I
_cod_original_cell_volume 767.790(4)
_cod_original_formula_sum 'Mo0.25 O8.00 W1.75 Zr'
_cod_database_code 2221852

loop_
_symmetry_equiv_pos_site_id
_symmetry_equiv_pos_as_xyz
1 +x,+y,+z
2 +z,+x,+y
3 +y,+z,+x
4 +x+1/2,-y+1/2,-z
5 -z,+x+1/2,-y+1/2
6 -y+1/2,-z,+x+1/2
7 -z+1/2,-x,+y+1/2
8 +y+1/2,-z+1/2,-x
9 -y,+z+1/2,-x+1/2
10 -x+1/2,-y,+z+1/2
11 +z+1/2,-x+1/2,-y
12 -x,+y+1/2,-z+1/2

loop_
_atom_site_aniso_label
_atom_site_aniso_U_11
_atom_site_aniso_U_22
_atom_site_aniso_U_33
_atom_site_aniso_U_12
_atom_site_aniso_U_13
_atom_site_aniso_U_23
Zr1 0.0104(2) 0.0104(2) 0.0104(2) -0.0002(3) -0.0002(3) -0.0002(3)
W1 0.0145(5) 0.0145(5) 0.0145(5) 0.0080(6) 0.0080(6) 0.0080(6)
W2 0.0105(5) 0.0105(5) 0.0105(5) 0.0006(4) 0.0006(4) 0.0006(4)
O1 0.0198(9) 0.0272(12) 0.0320(11) 0.0083(8) 0.0142(8) -0.0013(8)
O2 0.0054(7) 0.0272(10) 0.0242(10) 0.0057(6) 0.0016(7) 0.0058(7)
O3 0.0268(5) 0.0268(5) 0.0268(5) -0.0090(6) -0.0090(6) -0.0090(6)
O4 0.0385(6) 0.0385(6) 0.0385(6) -0.0119(6) -0.0119(6) -0.0119(6)
Mo1 0.0145(5) 0.0145(5) 0.0145(5) 0.0080(6) 0.0080(6) 0.0080(6)
Mo2 0.0105(5) 0.0105(5) 0.0105(5) 0.0006(4) 0.0006(4) 0.0006(4)
W1-1 0.0145(5) 0.0145(5) 0.0145(5) 0.0080(6) 0.0080(6) 0.0080(6)
W2-1 0.0105(5) 0.0105(5) 0.0105(5) 0.0006(4) 0.0006(4) 0.0006(4)
Mo1-1 0.0145(5) 0.0145(5) 0.0145(5) 0.0080(6) 0.0080(6) 0.0080(6)
Mo2-1 0.0105(5) 0.0105(5) 0.0105(5) 0.0006(4) 0.0006(4) 0.0006(4)
O3-1 0.0268(5) 0.0268(5) 0.0268(5) -0.0090(6) -0.0090(6) -0.0090(6)
O4-1 0.0385(6) 0.0385(6) 0.0385(6) -0.0119(6) -0.0119(6) -0.0119(6)
O1-1 0.0198(9) 0.0272(12) 0.0320(11) 0.0083(8) 0.0142(8) -0.0013(8)
O2-1 0.0054(7) 0.0272(10) 0.0242(10) 0.0057(6) 0.0016(7) 0.0058(7)

loop_
_atom_site_type_symbol
_atom_site_label
_atom_site_fract_x
_atom_site_fract_y
_atom_site_fract_z
_atom_site_U_iso_or_equiv
_atom_site_thermal_displace_type
_atom_site_occupancy
Zr Zr1 0.00068(14) 0.00068(14) 0.00068(14) 0.01044 Uani 1.0
W W1 0.34038(14) 0.34038(14) 0.34038(14) 0.01449 Uani 0.834(2)
W W2 0.60102(13) 0.60102(13) 0.60102(13) 0.01048 Uani 0.834(2)
O O1 0.20648(18) 0.4373(2) 0.4482(2) 0.02634 Uani 0.953(3)
O O2 0.78912(16) 0.5691(2) 0.55685(18) 0.01893 Uani 0.953(3)
O O3 0.4920(2) 0.4920(2) 0.4920(2) 0.02679 Uani 0.953(3)
O O4 0.23253(13) 0.23253(13) 0.23253(13) 0.03851 Uani 0.953(3)
Mo Mo1 0.34038(14) 0.34038(14) 0.34038(14) 0.01449 Uani 0.1191(3)
Mo Mo2 0.60102(13) 0.60102(13) 0.60102(13) 0.01048 Uani 0.1191(3)
W W1-1 0.65963(14) 0.65963(14) 0.65963(14) 0.01449 Uani 0.041(2)
W W2-1 0.39898(13) 0.39898(13) 0.39898(13) 0.01048 Uani 0.041(2)
Mo Mo1-1 0.65963(14) 0.65963(14) 0.65963(14) 0.01449 Uani 0.0059(3)
Mo Mo2-1 0.39898(13) 0.39898(13) 0.39898(13) 0.01048 Uani 0.0059(3)
O O3-1 0.5080(2) 0.5080(2) 0.5080(2) 0.02679 Uani 0.047(3)
O O4-1 0.76747(13) 0.76747(13) 0.76747(13) 0.03851 Uani 0.047(3)
O O1-1 0.79352(18) 0.5627(2) 0.5518(2) 0.02634 Uani 0.047(3)
O O2-1 0.21088(16) 0.4309(2) 0.44315(18) 0.01893 Uani 0.047(3)

loop_
_diffrn_radiation_type
Time-of-flight

loop_
_geom_angle_atom_site_label_1
_geom_angle_atom_site_label_2
_geom_angle_atom_site_label_3
_geom_angle_site_symmetry_1
_geom_angle_site_symmetry_2
_geom_angle_site_symmetry_3
_geom_angle
_geom_angle_publ_flag
O1 Zr1 O1 7_554 . 8_455 90.82(10) no
O1 Zr1 O1 7_554 . 12_545 90.82(10) no
O1 Zr1 O2 7_554 . 7_564 178.37(10) no
O1 Zr1 O2 7_554 . 8_456 87.64(8) no
O1 Zr1 O2 7_554 . 12_645 89.74(8) no
O1 Zr1 O1-1 7_554 . 7_564 179.4968(9) no
O1 Zr1 O1-1 7_554 . 8_456 88.83(7) no
O1 Zr1 O1-1 7_554 . 12_645 88.83(7) no
O1 Zr1 O2-1 7_554 . 8_455 92.01(12) no
O1 Zr1 O2-1 7_554 . 12_545 89.92(10) no
O1 Zr1 O1 8_455 . 12_545 90.82(10) no
O1 Zr1 O2 8_455 . 7_564 89.74(8) no
O1 Zr1 O2 8_455 . 8_456 178.37(10) no
O1 Zr1 O2 8_455 . 12_645 87.64(8) no
O1 Zr1 O1-1 8_455 . 7_564 88.83(7) no
O1 Zr1 O1-1 8_455 . 8_456 179.4968(9) no
O1 Zr1 O1-1 8_455 . 12_645 88.83(7) no
O1 Zr1 O2-1 8_455 . 7_554 89.92(10) no
O1 Zr1 O2-1 8_455 . 12_545 92.01(12) no
O1 Zr1 O2 12_545 . 7_564 87.64(8) no
O1 Zr1 O2 12_545 . 8_456 89.74(8) no
O1 Zr1 O2 12_545 . 12_645 178.37(10) no
O1 Zr1 O1-1 12_545 . 7_564 88.83(7) no
O1 Zr1 O1-1 12_545 . 8_456 88.83(7) no
O1 Zr1 O1-1 12_545 . 12_645 179.4984(9) no
O1 Zr1 O2-1 12_545 . 7_554 92.01(12) no
O1 Zr1 O2-1 12_545 . 8_455 89.92(10) no
O2 Zr1 O2 7_564 . 8_456 91.81(10) no
O2 Zr1 O2 7_564 . 12_645 91.81(10) no
O2 Zr1 O1-1 7_564 . 8_456 90.60(12) no
O2 Zr1 O1-1 7_564 . 12_645 92.72(10) no
O2 Zr1 O2-1 7_564 . 7_554 179.5134(9) no
O2 Zr1 O2-1 7_564 . 8_455 88.52(6) no
O2 Zr1 O2-1 7_564 . 12_545 88.53(6) no
O2 Zr1 O2 8_456 . 12_645 91.81(10) no
O2 Zr1 O1-1 8_456 . 7_564 92.72(10) no
O2 Zr1 O1-1 8_456 . 12_645 90.60(12) no
O2 Zr1 O2-1 8_456 . 7_554 88.53(6) no
O2 Zr1 O2-1 8_456 . 8_455 179.5134(9) no
O2 Zr1 O2-1 8_456 . 12_545 88.52(6) no
O2 Zr1 O1-1 12_645 . 7_564 90.60(12) no
O2 Zr1 O1-1 12_645 . 8_456 92.72(10) no
O2 Zr1 O2-1 12_645 . 7_554 88.52(6) no
O2 Zr1 O2-1 12_645 . 8_455 88.53(6) no
O2 Zr1 O2-1 12_645 . 12_545 179.5122(9) no
O1-1 Zr1 O1-1 7_564 . 8_456 91.52(10) no
O1-1 Zr1 O1-1 7_564 . 12_645 91.52(10) no
O1-1 Zr1 O2-1 7_564 . 7_554 178.51(10) no
O1-1 Zr1 O2-1 7_564 . 8_455 87.63(8) no
O1-1 Zr1 O2-1 7_564 . 12_545 89.73(9) no
O1-1 Zr1 O1-1 8_456 . 12_645 91.52(10) no
O1-1 Zr1 O2-1 8_456 . 7_554 89.73(9) no
O1-1 Zr1 O2-1 8_456 . 8_455 178.51(10) no
O1-1 Zr1 O2-1 8_456 . 12_545 87.63(8) no
O1-1 Zr1 O2-1 12_645 . 7_554 87.63(8) no
O1-1 Zr1 O2-1 12_645 . 8_455 89.73(9) no
O1-1 Zr1 O2-1 12_645 . 12_545 178.51(10) no
O2-1 Zr1 O2-1 7_554 . 8_455 91.13(9) no
O2-1 Zr1 O2-1 7_554 . 12_545 91.13(9) no
O2-1 Zr1 O2-1 8_455 . 12_545 91.13(9) no
O1 M1 O1 1_555 . 2_555 115.82(6) yes
O1 M1 O1 1_555 . 3_555 115.82(6) no
O1 M1 O4 1_555 . 1_555 101.96(9) yes
O1 M1 M2-1 1_555 . 1_555 78.04(9) no
O1 M1 O2-1 1_555 . 2_555 116.42(11) no
O1 M1 O2-1 1_555 . 3_555 115.68(10) no
O1 M1 O1 2_555 . 3_555 115.82(6) no
O1 M1 O4 2_555 . 1_555 101.96(9) no
O1 M1 M2-1 2_555 . 1_555 78.04(9) no
O1 M1 O2-1 2_555 . 1_555 115.68(10) no
O1 M1 O2-1 2_555 . 3_555 116.42(11) no
O1 M1 O4 3_555 . 1_555 101.96(9) no
O1 M1 M2-1 3_555 . 1_555 78.04(9) no
O1 M1 O2-1 3_555 . 1_555 116.42(11) no
O1 M1 O2-1 3_555 . 2_555 115.68(10) no
O4 M1 M2-1 1_555 . 1_555 179.9802 no
O4 M1 O2-1 1_555 . 1_555 101.27(10) no
O4 M1 O2-1 1_555 . 2_555 101.27(10) no
O4 M1 O2-1 1_555 . 3_555 101.27(10) no
M2-1 M1 O2-1 1_555 . 1_555 78.73(10) no
M2-1 M1 O2-1 1_555 . 2_555 78.73(10) no
M2-1 M1 O2-1 1_555 . 3_555 78.73(10) no
O2-1 M1 O2-1 1_555 . 2_555 116.28(6) no
O2-1 M1 O2-1 1_555 . 3_555 116.28(6) no
O2-1 M1 O2-1 2_555 . 3_555 116.28(6) no
O2 M2 O2 1_555 . 2_555 109.66(9) yes
O2 M2 O2 1_555 . 3_555 109.66(9) no
O2 M2 O3 1_555 . 1_555 109.28(9) yes
O2 M2 M1-1 1_555 . 1_555 70.72(9) no
O2 M2 O3-1 1_555 . 1_555 109.28(9) no
O2 M2 O1-1 1_555 . 2_555 110.24(11) no
O2 M2 O1-1 1_555 . 3_555 110.90(10) no
O2 M2 O2 2_555 . 3_555 109.66(9) no
O2 M2 O3 2_555 . 1_555 109.28(9) no
O2 M2 M1-1 2_555 . 1_555 70.72(9) no
O2 M2 O3-1 2_555 . 1_555 109.28(9) no
O2 M2 O1-1 2_555 . 1_555 110.90(10) no
O2 M2 O1-1 2_555 . 3_555 110.24(11) no
O2 M2 O3 3_555 . 1_555 109.28(9) no
O2 M2 M1-1 3_555 . 1_555 70.72(9) no
O2 M2 O3-1 3_555 . 1_555 109.28(9) no
O2 M2 O1-1 3_555 . 1_555 110.24(11) no
O2 M2 O1-1 3_555 . 2_555 110.90(10) no
O2 M2 O1-1 3_555 . 3_555 1.88(12) no
O3 M2 M1-1 1_555 . 1_555 180.0 no
O3 M2 O1-1 1_555 . 1_555 107.43(8) no
O3 M2 O1-1 1_555 . 2_555 107.43(8) no
O3 M2 O1-1 1_555 . 3_555 107.43(8) no
M1-1 M2 O3-1 1_555 . 1_555 180.0 no
M1-1 M2 O1-1 1_555 . 1_555 72.57(8) no
M1-1 M2 O1-1 1_555 . 2_555 72.57(8) no
M1-1 M2 O1-1 1_555 . 3_555 72.57(8) no
O3-1 M2 O1-1 1_555 . 1_555 107.43(8) no
O3-1 M2 O1-1 1_555 . 2_555 107.43(8) no
O3-1 M2 O1-1 1_555 . 3_555 107.43(8) no
O1-1 M2 O1-1 1_555 . 2_555 111.43(8) no
O1-1 M2 O1-1 1_555 . 3_555 111.43(8) no
O1-1 M2 O1-1 2_555 . 3_555 111.43(8) no
Zr1 O1 M1 5_555 . 1_555 153.75(12) no
Zr1 O1 M2-1 5_555 . 1_555 174.36(12) no
Zr1 O1 O2-1 5_555 . 1_555 140.(2) no
M1 O1 M2-1 1_555 . 1_555 29.39(8) no
M2-1 O1 O2-1 1_555 . 1_555 44.(2) no
Zr1 O2 M2 5_655 . 1_555 171.71(13) no
Zr1 O2 M1-1 5_655 . 1_555 155.98(13) no
M2 O2 O1-1 1_555 . 1_555 134.(2) no
M2 O2 M1-1 1_555 . 1_555 30.55(8) no
M1-1 O2 O1-1 1_555 . 1_555 163.(2) no
M2 O3 M2-1 1_555 . 1_555 179.972 no
M2-1 O3 O3-1 1_555 . 1_555 179.972 no
M2 M1-1 O2 1_555 . 1_555 78.73(10) no
M2 M1-1 O2 1_555 . 2_555 78.73(10) no
M2 M1-1 O2 1_555 . 3_555 78.73(10) no
M2 M1-1 O4-1 1_555 . 1_555 179.972 no
M2 M1-1 O1-1 1_555 . 1_555 78.04(9) no
M2 M1-1 O1-1 1_555 . 2_555 78.04(9) no
M2 M1-1 O1-1 1_555 . 3_555 78.04(9) no
O2 M1-1 O2 1_555 . 2_555 116.27(6) no
O2 M1-1 O2 1_555 . 3_555 116.27(6) no
O2 M1-1 O4-1 1_555 . 1_555 101.27(10) no
O2 M1-1 O1-1 1_555 . 2_555 115.68(10) no
O2 M1-1 O1-1 1_555 . 3_555 116.42(11) no
O2 M1-1 O2 2_555 . 3_555 116.27(6) no
O2 M1-1 O4-1 2_555 . 1_555 101.27(10) no
O2 M1-1 O1-1 2_555 . 1_555 116.42(11) no
O2 M1-1 O1-1 2_555 . 3_555 115.68(10) no
O2 M1-1 O4-1 3_555 . 1_555 101.27(10) no
O2 M1-1 O1-1 3_555 . 1_555 115.68(10) no
O2 M1-1 O1-1 3_555 . 2_555 116.42(11) no
O4-1 M1-1 O1-1 1_555 . 1_555 101.96(9) no
O4-1 M1-1 O1-1 1_555 . 2_555 101.96(9) no
O4-1 M1-1 O1-1 1_555 . 3_555 101.96(9) no
O1-1 M1-1 O1-1 1_555 . 2_555 115.82(6) no
O1-1 M1-1 O1-1 1_555 . 3_555 115.82(6) no
O1-1 M1-1 O1-1 2_555 . 3_555 115.82(6) no
M1 M2-1 O1 1_555 . 1_555 72.57(8) no
M1 M2-1 O1 1_555 . 2_555 72.57(8) no
M1 M2-1 O1 1_555 . 3_555 72.57(8) no
M1 M2-1 O3 1_555 . 1_555 179.9802 no
M1 M2-1 O3-1 1_555 . 1_555 179.972 no
M1 M2-1 O2-1 1_555 . 1_555 70.72(9) no
M1 M2-1 O2-1 1_555 . 2_555 70.72(9) no
M1 M2-1 O2-1 1_555 . 3_555 70.72(9) no
O1 M2-1 O1 1_555 . 2_555 111.43(8) no
O1 M2-1 O1 1_555 . 3_555 111.43(8) no
O1 M2-1 O3 1_555 . 1_555 107.43(8) no
O1 M2-1 O3-1 1_555 . 1_555 107.43(8) no
O1 M2-1 O2-1 1_555 . 2_555 110.90(10) no
O1 M2-1 O2-1 1_555 . 3_555 110.24(11) no
O1 M2-1 O1 2_555 . 3_555 111.43(8) no
O1 M2-1 O3 2_555 . 1_555 107.43(8) no
O1 M2-1 O3-1 2_555 . 1_555 107.43(8) no
O1 M2-1 O2-1 2_555 . 1_555 110.24(11) no
O1 M2-1 O2-1 2_555 . 3_555 110.90(10) no
O1 M2-1 O3 3_555 . 1_555 107.43(8) no
O1 M2-1 O3-1 3_555 . 1_555 107.43(8) no
O1 M2-1 O2-1 3_555 . 1_555 110.90(10) no
O1 M2-1 O2-1 3_555 . 2_555 110.24(11) no
O3 M2-1 O2-1 1_555 . 1_555 109.28(9) no
O3 M2-1 O2-1 1_555 . 2_555 109.28(9) no
O3 M2-1 O2-1 1_555 . 3_555 109.28(9) no
O3-1 M2-1 O2-1 1_555 . 1_555 109.28(9) no
O3-1 M2-1 O2-1 1_555 . 2_555 109.28(9) no
O3-1 M2-1 O2-1 1_555 . 3_555 109.28(9) no
O2-1 M2-1 O2-1 1_555 . 2_555 109.66(9) no
O2-1 M2-1 O2-1 1_555 . 3_555 109.66(9) no
O2-1 M2-1 O2-1 2_555 . 3_555 109.66(9) no
M2 O3-1 O3 1_555 . 1_555 179.972 no
M2 O3-1 M2-1 1_555 . 1_555 179.972 no
Zr1 O1-1 M2 5_655 . 1_555 174.64(11) no
Zr1 O1-1 O2 5_655 . 1_555 140.(2) no
Zr1 O1-1 M1-1 5_655 . 1_555 153.95(13) no
Zr1 O2-1 M1 5_555 . 1_555 155.76(13) no
Zr1 O2-1 M2-1 5_555 . 1_555 171.56(13) no
M1 O2-1 O1 1_555 . 1_555 163.(2) no
O1 O2-1 M2-1 1_555 . 1_555 134.(2) no

loop_
_geom_bond_atom_site_label_1
_geom_bond_atom_site_label_2
_geom_bond_site_symmetry_1
_geom_bond_site_symmetry_2
_geom_bond_distance
_geom_bond_publ_flag
Zr1 O1 . 7_554 2.038(2) yes
Zr1 O1 . 8_455 2.038(2) no
Zr1 O1 . 12_545 2.038(2) no
Zr1 O2 . 7_564 2.092(2) yes
Zr1 O2 . 8_456 2.092(2) no
Zr1 O2 . 12_645 2.092(2) no
Zr1 O1-1 . 7_564 2.026(2) yes
Zr1 O1-1 . 8_456 2.026(2) no
Zr1 O1-1 . 12_645 2.026(2) no
Zr1 O2-1 . 7_554 2.1037(19) yes
Zr1 O2-1 . 8_455 2.1037(19) no
Zr1 O2-1 . 12_545 2.1037(19) no
M1 O1 . 1_555 1.8069(18) yes
M1 O1 . 2_555 1.8069(18) no
M1 O1 . 3_555 1.8069(18) no
M1 O3 . 1_555 2.405(4) yes
M1 O4 . 1_555 1.711(3) yes
M1 M2-1 . 1_555 0.929(2) yes
M1 O3-1 . 1_555 2.659(4) no
M1 O2-1 . 1_555 1.7260(18) no
M1 O2-1 . 2_555 1.7260(18) no
M1 O2-1 . 3_555 1.7260(18) no
M2 O2 . 1_555 1.7933(16) yes
M2 O2 . 2_555 1.7933(16) no
M2 O2 . 3_555 1.7933(16) no
M2 O3 . 1_555 1.729(4) yes
M2 M1-1 . 1_555 0.930(2) no
M2 M2-1 . 1_555 3.204(4) no
M2 O3-1 . 1_555 1.475(4) no
M2 O4-1 . 1_555 2.640(3) no
M2 O1-1 . 1_555 1.8528(18) no
M2 O1-1 . 2_555 1.8528(18) no
M2 O1-1 . 3_555 1.8528(18) no
O1 Zr1 . 5_555 2.038(2) no
O1 M1 . 1_555 1.8069(18) no
O1 M2-1 . 1_555 1.8528(18) no
O1 O2-1 . 1_555 0.084(4) yes
O2 Zr1 . 5_655 2.092(2) no
O2 M2 . 1_555 1.7933(16) no
O2 M1-1 . 1_555 1.7261(18) no
O2 O1-1 . 1_555 0.084(4) no
O3 M1 . 1_555 2.405(4) no
O3 M2 . 1_555 1.729(4) no
O3 M1-1 . 1_555 2.659(4) no
O3 M2-1 . 1_555 1.475(4) no
O3 O3-1 . 1_555 0.254(7) yes
O4 M1 . 1_555 1.711(3) no
O4 M2-1 . 1_555 2.640(3) no
M1-1 M2 . 1_555 0.930(2) no
M1-1 O2 . 1_555 1.7261(18) no
M1-1 O2 . 2_555 1.7261(18) no
M1-1 O2 . 3_555 1.7261(18) no
M1-1 O3 . 1_555 2.659(4) no
M1-1 O3-1 . 1_555 2.405(4) no
M1-1 O4-1 . 1_555 1.711(3) no
M1-1 O1-1 . 1_555 1.8069(18) no
M1-1 O1-1 . 2_555 1.8069(18) no
M1-1 O1-1 . 3_555 1.8069(18) no
M2-1 M1 . 1_555 0.929(2) no
M2-1 M2 . 1_555 3.204(4) no
M2-1 O1 . 1_555 1.8528(18) no
M2-1 O1 . 2_555 1.8528(18) no
M2-1 O1 . 3_555 1.8528(18) no
M2-1 O3 . 1_555 1.475(4) no
M2-1 O4 . 1_555 2.640(3) no
M2-1 O3-1 . 1_555 1.729(4) no
M2-1 O2-1 . 1_555 1.7933(16) no
M2-1 O2-1 . 2_555 1.7933(16) no
M2-1 O2-1 . 3_555 1.7933(16) no
O3-1 M1 . 1_555 2.659(4) no
O3-1 M2 . 1_555 1.475(4) no
O3-1 O3 . 1_555 0.254(7) no
O3-1 M1-1 . 1_555 2.405(4) no
O3-1 M2-1 . 1_555 1.729(4) no
O4-1 M2 . 1_555 2.640(3) no
O4-1 M1-1 . 1_555 1.711(3) no
O1-1 Zr1 . 5_655 2.026(2) no
O1-1 M2 . 1_555 1.8528(18) no
O1-1 O2 . 1_555 0.084(4) no
O1-1 M1-1 . 1_555 1.8069(18) no
O2-1 Zr1 . 5_555 2.1037(19) no
O2-1 M1 . 1_555 1.7260(18) no
O2-1 O1 . 1_555 0.084(4) no
O2-1 M2-1 . 1_555 1.7933(16) no
